data_4083574
loop_
_publ_author_name
'Saxena, Priya'
'Thirupathi, Natesan'
'Nethaji, Munirathinam'

_publ_contact_author 'Thirupathi N.'
_publ_section_title
;
 Mono- and Dialkyne Insertion Reactions of
 CyclopalladatedN,N&#x2032;,N&#x2033;-Triarylguanidines
 [\k2(C,N)Pd(\m-Br)]2andcis-/trans-[\k2(C,N)Pd(Lewis Base)Br]. Scaffolds
 for Enlarged, Rearranged, and Zwitterionic Palladacycles through Ring
 Contraction cum Amine--Imine Tautomerization
;
_journal_issue 12
_journal_name_full Organometallics
_journal_page_first 3182
_journal_paper_doi 10.1021/om500423q
_journal_volume 33
_journal_year 2014
_chemical_formula_moiety 'C42 H38 Br N3 O4 Pd'
_chemical_formula_sum 'C42 H38 Br N3 O4 Pd'
_chemical_formula_weight 835.06
_chemical_name_systematic
;
 ?
;
_space_group_IT_number 2
_symmetry_cell_setting triclinic
_symmetry_space_group_name_Hall '-P 1'
_symmetry_space_group_name_H-M 'P -1'
_atom_sites_solution_hydrogens geom
_atom_sites_solution_primary direct
_atom_sites_solution_secondary difmap
_audit_creation_method SHELXL-97
_cell_angle_alpha 109.353(3)
_cell_angle_beta 102.692(4)
_cell_angle_gamma 95.625(3)
_cell_formula_units_Z 2
_cell_length_a 10.4536(3)
_cell_length_b 13.7749(4)
_cell_length_c 14.1565(4)
_cell_measurement_temperature 119(2)
_cell_measurement_theta_max 26.37
_cell_measurement_theta_min 2.84
_cell_volume 1843.72(11)
_computing_cell_refinement 'CrysAlisPro, Oxford Diffraction Ltd.'
_computing_data_collection 'CrysAlisPro, Oxford Diffraction Ltd.'
_computing_data_reduction 'CrysAlisPro, Oxford Diffraction Ltd.'
_computing_molecular_graphics 'OLEX 2-2.1'
_computing_publication_material 'WINGX V1.80.01'
_computing_structure_refinement 'SHELXL-97 (Sheldrick, 2008)'
_computing_structure_solution SIR-92
_diffrn_ambient_temperature 119(2)
_diffrn_detector_area_resol_mean 0.3703
_diffrn_measured_fraction_theta_full 0.997
_diffrn_measured_fraction_theta_max 0.997
_diffrn_measurement_device_type 'Sapphire-3 CCD detector'
_diffrn_measurement_method 'OMEGA SCAN'
_diffrn_radiation_monochromator graphite
_diffrn_radiation_source 'fine-focus sealed tube'
_diffrn_radiation_type MoK\a
_diffrn_radiation_wavelength 0.71073
_diffrn_reflns_av_R_equivalents 0.0239
_diffrn_reflns_av_sigmaI/netI 0.0226
_diffrn_reflns_limit_h_max 13
_diffrn_reflns_limit_h_min -13
_diffrn_reflns_limit_k_max 17
_diffrn_reflns_limit_k_min -17
_diffrn_reflns_limit_l_max 17
_diffrn_reflns_limit_l_min -17
_diffrn_reflns_number 26055
_diffrn_reflns_theta_full 26.37
_diffrn_reflns_theta_max 26.37
_diffrn_reflns_theta_min 2.84
_exptl_absorpt_coefficient_mu 1.633
_exptl_absorpt_correction_T_max 0.7051
_exptl_absorpt_correction_T_min 0.6761
_exptl_absorpt_correction_type empirical
_exptl_absorpt_process_details 'CrysAlisPro 1.171.34.40 (2006)'
_exptl_crystal_colour YELLOW
_exptl_crystal_density_diffrn 1.504
_exptl_crystal_density_method 'not measured'
_exptl_crystal_description IRREGULAR
_exptl_crystal_F_000 848
_exptl_crystal_size_max 0.26
_exptl_crystal_size_mid 0.24
_exptl_crystal_size_min 0.23
_refine_diff_density_max 0.541
_refine_diff_density_min -0.515
_refine_diff_density_rms 0.057
_refine_ls_extinction_method none
_refine_ls_goodness_of_fit_ref 1.037
_refine_ls_hydrogen_treatment constr
_refine_ls_matrix_type full
_refine_ls_number_parameters 465
_refine_ls_number_reflns 7521
_refine_ls_number_restraints 0
_refine_ls_restrained_S_all 1.037
_refine_ls_R_factor_all 0.0254
_refine_ls_R_factor_gt 0.0226
_refine_ls_shift/su_max 0.001
_refine_ls_shift/su_mean 0.000
_refine_ls_structure_factor_coef Fsqd
_refine_ls_weighting_details 'calc w=1/[\s^2^(Fo^2^)+(0.0187P)^2^+1.7065P] where P=(Fo^2^+2Fc^2^)/3'
_refine_ls_weighting_scheme calc
_refine_ls_wR_factor_gt 0.0529
_refine_ls_wR_factor_ref 0.0540
_reflns_number_gt 6964
_reflns_number_total 7521
_reflns_threshold_expression >2\s(I)
_cod_data_source_file om500423q_si_002.cif
_cod_data_source_block 1e
_cod_depositor_comments
;
The following automatic conversions were performed:

'_symmetry_cell_setting' value 'TRICLINIC' changed to 'triclinic'
according to
/usr/data/users/saulius/crontab/automatic-downloads/rss-feeds/ACS/lib/dictionaries/cif_core.dic
dictionary named 'cif_core.dic' version 2.4.2 from
2011-04-26.

'_exptl_absorpt_correction_type' value 'EMPIRICAL'
changed to 'empirical' according to
/usr/data/users/saulius/crontab/automatic-downloads/rss-feeds/ACS/lib/dictionaries/cif_core.dic
dictionary named 'cif_core.dic' version 2.4.2 from 2011-04-26.

Automatic conversion script
Id: cif_fix_values 2281 2013-09-26 08:29:07Z andrius 

 Adding full bibliography for 4083571--4083582.cif.
;
_cod_original_cell_volume 1843.73(10)
_cod_original_sg_symbol_H-M P-1
_cod_database_code 4083574

loop_
_symmetry_equiv_pos_as_xyz
'x, y, z'
'-x, -y, -z'

loop_
_atom_site_label
_atom_site_type_symbol
_atom_site_fract_x
_atom_site_fract_y
_atom_site_fract_z
_atom_site_U_iso_or_equiv
_atom_site_adp_type
_atom_site_occupancy
_atom_site_symmetry_multiplicity
_atom_site_calc_flag
_atom_site_refinement_flags
Pd1 Pd 0.791259(13) 0.861505(11) 0.234451(10) 0.01376(4) Uani 1 1 d .
Br1 Br 0.653889(19) 0.845644(16) 0.348319(14) 0.02208(5) Uani 1 1 d .
O1 O 0.99607(14) 0.70180(11) 0.18384(11) 0.0235(3) Uani 1 1 d .
O2 O 0.92968(14) 0.67985(11) 0.01479(11) 0.0249(3) Uani 1 1 d .
O3 O 0.74067(13) 0.80417(12) -0.11854(10) 0.0239(3) Uani 1 1 d .
O4 O 0.54484(13) 0.71122(11) -0.13018(11) 0.0243(3) Uani 1 1 d .
N1 N 0.94437(15) 0.99189(12) 0.34222(12) 0.0165(3) Uani 1 1 d .
N2 N 0.83015(16) 1.08836(13) 0.45061(13) 0.0201(3) Uani 1 1 d .
H2 H 0.8204 1.0363 0.4729 0.024 Uiso 1 1 calc R
N3 N 0.96914(16) 1.17381(12) 0.38152(12) 0.0185(3) Uani 1 1 d .
H3 H 0.9641 1.1708 0.3177 0.022 Uiso 1 1 calc R
C1 C 0.91623(18) 1.08383(15) 0.39178(14) 0.0172(4) Uani 1 1 d .
C2 C 0.75256(18) 1.16730(15) 0.48139(15) 0.0191(4) Uani 1 1 d .
C3 C 0.7279(2) 1.18949(16) 0.57817(16) 0.0232(4) Uani 1 1 d .
H3A H 0.7657 1.1551 0.6227 0.028 Uiso 1 1 calc R
C4 C 0.6479(2) 1.26188(17) 0.60966(17) 0.0266(5) Uani 1 1 d .
H4 H 0.6314 1.2766 0.6759 0.032 Uiso 1 1 calc R
C5 C 0.5917(2) 1.31319(17) 0.54592(18) 0.0272(5) Uani 1 1 d .
C6 C 0.6189(2) 1.29057(17) 0.44983(18) 0.0276(5) Uani 1 1 d .
H6 H 0.5825 1.3258 0.4057 0.033 Uiso 1 1 calc R
C7 C 0.6980(2) 1.21787(17) 0.41679(16) 0.0238(4) Uani 1 1 d .
H7 H 0.7145 1.2029 0.3505 0.029 Uiso 1 1 calc R
C8 C 0.5021(3) 1.3907(2) 0.5801(2) 0.0460(7) Uani 1 1 d .
H8A H 0.5563 1.4551 0.6348 0.069 Uiso 1 1 calc R
H8B H 0.4363 1.3601 0.6070 0.069 Uiso 1 1 calc R
H8C H 0.4559 1.4069 0.5206 0.069 Uiso 1 1 calc R
C9 C 1.03102(18) 1.27108(15) 0.46235(15) 0.0179(4) Uani 1 1 d .
C10 C 1.05878(19) 1.28329(16) 0.56647(15) 0.0219(4) Uani 1 1 d .
H10 H 1.0312 1.2269 0.5864 0.026 Uiso 1 1 calc R
C11 C 1.1271(2) 1.37856(17) 0.64093(16) 0.0244(4) Uani 1 1 d .
H11 H 1.1448 1.3868 0.7122 0.029 Uiso 1 1 calc R
C12 C 1.1705(2) 1.46211(17) 0.61539(17) 0.0271(5) Uani 1 1 d .
C13 C 1.1411(2) 1.44867(17) 0.51061(18) 0.0306(5) Uani 1 1 d .
H13 H 1.1690 1.5051 0.4909 0.037 Uiso 1 1 calc R
C14 C 1.0718(2) 1.35435(16) 0.43462(17) 0.0252(4) Uani 1 1 d .
H14 H 1.0522 1.3466 0.3634 0.030 Uiso 1 1 calc R
C15 C 1.2494(3) 1.56319(19) 0.6990(2) 0.0417(6) Uani 1 1 d .
H15A H 1.2438 1.5629 0.7671 0.062 Uiso 1 1 calc R
H15B H 1.2127 1.6222 0.6871 0.062 Uiso 1 1 calc R
H15C H 1.3429 1.5702 0.6971 0.062 Uiso 1 1 calc R
C16 C 1.06510(18) 0.99111(15) 0.31130(14) 0.0156(4) Uani 1 1 d .
C17 C 1.06465(17) 0.91833(14) 0.21519(14) 0.0151(4) Uani 1 1 d .
C18 C 1.18245(18) 0.91180(15) 0.18427(15) 0.0183(4) Uani 1 1 d .
H18 H 1.1808 0.8611 0.1191 0.022 Uiso 1 1 calc R
C19 C 1.30212(18) 0.97779(16) 0.24677(16) 0.0206(4) Uani 1 1 d .
C20 C 1.30258(19) 1.04698(16) 0.34441(15) 0.0210(4) Uani 1 1 d .
H20 H 1.3843 1.0899 0.3901 0.025 Uiso 1 1 calc R
C21 C 1.18693(19) 1.05456(15) 0.37640(15) 0.0186(4) Uani 1 1 d .
H21 H 1.1900 1.1032 0.4430 0.022 Uiso 1 1 calc R
C22 C 1.4256(2) 0.97572(19) 0.20831(18) 0.0302(5) Uani 1 1 d .
H22A H 1.4473 0.9054 0.1914 0.045 Uiso 1 1 calc R
H22B H 1.5002 1.0264 0.2625 0.045 Uiso 1 1 calc R
H22C H 1.4096 0.9940 0.1460 0.045 Uiso 1 1 calc R
C23 C 0.93661(17) 0.84699(14) 0.14547(14) 0.0146(4) Uani 1 1 d .
C24 C 0.94985(17) 0.73327(15) 0.10489(15) 0.0169(4) Uani 1 1 d .
C25 C 1.0281(2) 0.59799(17) 0.15571(19) 0.0318(5) Uani 1 1 d .
H25A H 0.9459 0.5458 0.1186 0.048 Uiso 1 1 calc R
H25B H 1.0717 0.5863 0.2187 0.048 Uiso 1 1 calc R
H25C H 1.0884 0.5915 0.1107 0.048 Uiso 1 1 calc R
C26 C 0.82775(17) 0.88129(15) 0.09634(14) 0.0150(4) Uani 1 1 d .
C27 C 0.82769(18) 0.99128(15) 0.10175(14) 0.0155(4) Uani 1 1 d .
C28 C 0.94006(18) 1.05570(15) 0.10195(14) 0.0170(4) Uani 1 1 d .
H28 H 1.0206 1.0297 0.0992 0.020 Uiso 1 1 calc R
C29 C 0.9347(2) 1.15738(16) 0.10620(15) 0.0217(4) Uani 1 1 d .
H29 H 1.0105 1.1998 0.1040 0.026 Uiso 1 1 calc R
C30 C 0.8192(2) 1.19710(17) 0.11362(16) 0.0254(4) Uani 1 1 d .
H30 H 0.8167 1.2673 0.1183 0.030 Uiso 1 1 calc R
C31 C 0.7071(2) 1.13465(18) 0.11425(17) 0.0271(5) Uani 1 1 d .
H31 H 0.6280 1.1621 0.1197 0.032 Uiso 1 1 calc R
C32 C 0.71057(19) 1.03185(17) 0.10685(16) 0.0225(4) Uani 1 1 d .
H32 H 0.6328 0.9887 0.1052 0.027 Uiso 1 1 calc R
C33 C 0.70300(17) 0.80029(15) 0.03633(14) 0.0160(4) Uani 1 1 d .
C34 C 0.65105(18) 0.76633(15) -0.07788(15) 0.0167(4) Uani 1 1 d .
C35 C 0.7039(2) 0.7684(2) -0.23057(16) 0.0324(5) Uani 1 1 d .
H35A H 0.6934 0.6920 -0.2595 0.049 Uiso 1 1 calc R
H35B H 0.7738 0.7998 -0.2534 0.049 Uiso 1 1 calc R
H35C H 0.6194 0.7891 -0.2549 0.049 Uiso 1 1 calc R
C36 C 0.66022(17) 0.76445(14) 0.10379(14) 0.0155(4) Uani 1 1 d .
C37 C 0.54560(18) 0.68659(15) 0.09181(14) 0.0162(4) Uani 1 1 d .
C38 C 0.41729(19) 0.68845(16) 0.03950(16) 0.0211(4) Uani 1 1 d .
H38 H 0.4029 0.7407 0.0103 0.025 Uiso 1 1 calc R
C39 C 0.3100(2) 0.61446(17) 0.02960(17) 0.0272(5) Uani 1 1 d .
H39 H 0.2225 0.6169 -0.0055 0.033 Uiso 1 1 calc R
C40 C 0.3301(2) 0.53690(16) 0.07076(17) 0.0259(5) Uani 1 1 d .
H40 H 0.2569 0.4853 0.0625 0.031 Uiso 1 1 calc R
C41 C 0.4575(2) 0.53522(16) 0.12385(16) 0.0234(4) Uani 1 1 d .
H41 H 0.4718 0.4825 0.1523 0.028 Uiso 1 1 calc R
C42 C 0.56430(19) 0.61055(16) 0.13554(15) 0.0199(4) Uani 1 1 d .
H42 H 0.6510 0.6101 0.1738 0.024 Uiso 1 1 calc R

loop_
_atom_site_aniso_label
_atom_site_aniso_U_11
_atom_site_aniso_U_22
_atom_site_aniso_U_33
_atom_site_aniso_U_23
_atom_site_aniso_U_13
_atom_site_aniso_U_12
Pd1 0.01240(7) 0.01502(8) 0.01261(7) 0.00405(6) 0.00316(5) 0.00072(5)
Br1 0.02190(10) 0.02649(11) 0.01575(10) 0.00587(8) 0.00689(7) -0.00272(8)
O1 0.0296(8) 0.0210(7) 0.0225(7) 0.0098(6) 0.0069(6) 0.0096(6)
O2 0.0321(8) 0.0196(7) 0.0196(7) 0.0026(6) 0.0074(6) 0.0047(6)
O3 0.0199(7) 0.0326(8) 0.0172(7) 0.0103(6) 0.0028(5) -0.0032(6)
O4 0.0195(7) 0.0276(8) 0.0200(7) 0.0072(6) -0.0005(6) -0.0039(6)
N1 0.0158(7) 0.0174(8) 0.0145(8) 0.0039(7) 0.0042(6) 0.0013(6)
N2 0.0255(9) 0.0161(8) 0.0221(9) 0.0076(7) 0.0117(7) 0.0041(7)
N3 0.0235(8) 0.0167(8) 0.0149(8) 0.0050(7) 0.0065(6) 0.0015(7)
C1 0.0179(9) 0.0175(10) 0.0136(9) 0.0043(8) 0.0023(7) 0.0011(7)
C2 0.0167(9) 0.0153(9) 0.0231(10) 0.0043(8) 0.0066(8) 0.0003(7)
C3 0.0242(10) 0.0246(11) 0.0258(11) 0.0121(9) 0.0117(8) 0.0056(8)
C4 0.0288(11) 0.0267(11) 0.0291(11) 0.0096(9) 0.0174(9) 0.0067(9)
C5 0.0231(10) 0.0235(11) 0.0383(13) 0.0107(10) 0.0147(9) 0.0062(8)
C6 0.0233(10) 0.0296(12) 0.0332(12) 0.0157(10) 0.0066(9) 0.0071(9)
C7 0.0236(10) 0.0267(11) 0.0200(10) 0.0069(9) 0.0069(8) 0.0035(8)
C8 0.0493(16) 0.0465(16) 0.0617(18) 0.0264(14) 0.0339(14) 0.0293(13)
C9 0.0151(9) 0.0168(10) 0.0199(10) 0.0041(8) 0.0050(7) 0.0034(7)
C10 0.0195(9) 0.0235(11) 0.0227(10) 0.0088(9) 0.0053(8) 0.0027(8)
C11 0.0215(10) 0.0283(11) 0.0201(10) 0.0057(9) 0.0038(8) 0.0047(8)
C12 0.0241(10) 0.0210(11) 0.0285(11) 0.0004(9) 0.0058(9) 0.0033(8)
C13 0.0369(12) 0.0182(11) 0.0355(13) 0.0090(10) 0.0105(10) 0.0000(9)
C14 0.0319(11) 0.0210(11) 0.0229(11) 0.0084(9) 0.0078(9) 0.0033(9)
C15 0.0518(15) 0.0268(13) 0.0351(14) 0.0025(11) 0.0077(12) -0.0037(11)
C16 0.0159(9) 0.0163(9) 0.0156(9) 0.0077(8) 0.0036(7) 0.0026(7)
C17 0.0136(8) 0.0154(9) 0.0144(9) 0.0056(8) 0.0006(7) 0.0013(7)
C18 0.0167(9) 0.0199(10) 0.0161(9) 0.0043(8) 0.0038(7) 0.0025(7)
C19 0.0151(9) 0.0235(11) 0.0233(10) 0.0097(9) 0.0039(8) 0.0025(8)
C20 0.0155(9) 0.0223(10) 0.0203(10) 0.0071(8) -0.0016(7) -0.0021(8)
C21 0.0208(9) 0.0181(10) 0.0135(9) 0.0045(8) 0.0013(7) 0.0005(8)
C22 0.0179(10) 0.0336(13) 0.0344(12) 0.0072(10) 0.0070(9) 0.0023(9)
C23 0.0145(8) 0.0159(9) 0.0127(9) 0.0038(7) 0.0055(7) 0.0008(7)
C24 0.0108(8) 0.0194(10) 0.0200(10) 0.0073(8) 0.0046(7) -0.0005(7)
C25 0.0400(13) 0.0250(12) 0.0411(13) 0.0175(11) 0.0187(11) 0.0173(10)
C26 0.0148(9) 0.0184(10) 0.0116(8) 0.0045(8) 0.0055(7) 0.0009(7)
C27 0.0176(9) 0.0167(9) 0.0112(8) 0.0041(7) 0.0037(7) 0.0026(7)
C28 0.0171(9) 0.0198(10) 0.0137(9) 0.0058(8) 0.0042(7) 0.0025(7)
C29 0.0242(10) 0.0212(10) 0.0186(10) 0.0086(8) 0.0040(8) -0.0011(8)
C30 0.0352(12) 0.0194(10) 0.0241(11) 0.0103(9) 0.0081(9) 0.0085(9)
C31 0.0266(11) 0.0313(12) 0.0319(12) 0.0158(10) 0.0136(9) 0.0161(9)
C32 0.0188(10) 0.0269(11) 0.0262(11) 0.0129(9) 0.0092(8) 0.0060(8)
C33 0.0130(8) 0.0161(9) 0.0169(9) 0.0047(8) 0.0023(7) 0.0022(7)
C34 0.0163(9) 0.0168(9) 0.0179(9) 0.0070(8) 0.0043(7) 0.0049(7)
C35 0.0355(12) 0.0444(14) 0.0163(10) 0.0134(10) 0.0046(9) -0.0005(10)
C36 0.0142(8) 0.0137(9) 0.0160(9) 0.0030(7) 0.0020(7) 0.0034(7)
C37 0.0163(9) 0.0150(9) 0.0149(9) 0.0021(7) 0.0058(7) 0.0004(7)
C38 0.0181(9) 0.0207(10) 0.0261(11) 0.0109(9) 0.0057(8) 0.0032(8)
C39 0.0168(10) 0.0303(12) 0.0325(12) 0.0111(10) 0.0048(8) 0.0001(8)
C40 0.0248(10) 0.0203(11) 0.0308(11) 0.0061(9) 0.0120(9) -0.0034(8)
C41 0.0301(11) 0.0182(10) 0.0236(10) 0.0081(9) 0.0107(9) 0.0035(8)
C42 0.0182(9) 0.0215(10) 0.0194(10) 0.0071(8) 0.0043(8) 0.0049(8)

loop_
_atom_type_symbol
_atom_type_description
_atom_type_scat_dispersion_real
_atom_type_scat_dispersion_imag
_atom_type_scat_source
C C 0.0033 0.0016 'International Tables Vol C Tables 4.2.6.8 and 6.1.1.4'
H H 0.0000 0.0000 'International Tables Vol C Tables 4.2.6.8 and 6.1.1.4'
N N 0.0061 0.0033 'International Tables Vol C Tables 4.2.6.8 and 6.1.1.4'
O O 0.0106 0.0060 'International Tables Vol C Tables 4.2.6.8 and 6.1.1.4'
Br Br -0.2901 2.4595 'International Tables Vol C Tables 4.2.6.8 and 6.1.1.4'
Pd Pd -0.9988 1.0072 'International Tables Vol C Tables 4.2.6.8 and 6.1.1.4'

loop_
_geom_angle_atom_site_label_1
_geom_angle_atom_site_label_2
_geom_angle_atom_site_label_3
_geom_angle
C36 Pd1 N1 161.35(7)
C36 Pd1 C23 86.73(7)
N1 Pd1 C23 81.38(6)
C36 Pd1 C26 67.08(7)
N1 Pd1 C26 94.99(6)
C23 Pd1 C26 37.91(7)
C36 Pd1 Br1 95.43(5)
N1 Pd1 Br1 99.65(4)
C23 Pd1 Br1 165.68(5)
C26 Pd1 Br1 154.45(5)
C36 Pd1 C33 31.30(7)
N1 Pd1 C33 130.35(6)
C23 Pd1 C33 62.59(6)
C26 Pd1 C33 35.89(6)
Br1 Pd1 C33 123.78(4)
C24 O1 C25 116.06(16)
C34 O3 C35 114.85(15)
C1 N1 C16 117.98(16)
C1 N1 Pd1 122.10(12)
C16 N1 Pd1 111.15(11)
C1 N2 C2 128.06(17)
C1 N2 H2 116.0
C2 N2 H2 116.0
C1 N3 C9 127.21(16)
C1 N3 H3 116.4
C9 N3 H3 116.4
N1 C1 N2 119.17(17)
N1 C1 N3 121.49(17)
N2 C1 N3 119.30(17)
C7 C2 C3 119.99(18)
C7 C2 N2 122.31(18)
C3 C2 N2 117.64(18)
C4 C3 C2 119.89(19)
C4 C3 H3A 120.1
C2 C3 H3A 120.1
C3 C4 C5 121.1(2)
C3 C4 H4 119.5
C5 C4 H4 119.5
C4 C5 C6 118.02(19)
C4 C5 C8 120.7(2)
C6 C5 C8 121.2(2)
C7 C6 C5 121.7(2)
C7 C6 H6 119.2
C5 C6 H6 119.2
C2 C7 C6 119.34(19)
C2 C7 H7 120.3
C6 C7 H7 120.3
C5 C8 H8A 109.5
C5 C8 H8B 109.5
H8A C8 H8B 109.5
C5 C8 H8C 109.5
H8A C8 H8C 109.5
H8B C8 H8C 109.5
C10 C9 C14 119.67(18)
C10 C9 N3 122.27(18)
C14 C9 N3 117.94(17)
C11 C10 C9 119.16(19)
C11 C10 H10 120.4
C9 C10 H10 120.4
C12 C11 C10 122.3(2)
C12 C11 H11 118.8
C10 C11 H11 118.8
C11 C12 C13 117.7(2)
C11 C12 C15 120.5(2)
C13 C12 C15 121.7(2)
C14 C13 C12 121.0(2)
C14 C13 H13 119.5
C12 C13 H13 119.5
C13 C14 C9 120.1(2)
C13 C14 H14 120.0
C9 C14 H14 120.0
C12 C15 H15A 109.5
C12 C15 H15B 109.5
H15A C15 H15B 109.5
C12 C15 H15C 109.5
H15A C15 H15C 109.5
H15B C15 H15C 109.5
C17 C16 C21 118.32(17)
C17 C16 N1 118.58(16)
C21 C16 N1 122.91(17)
C18 C17 C16 120.28(17)
C18 C17 C23 120.25(16)
C16 C17 C23 119.48(16)
C19 C18 C17 121.44(18)
C19 C18 H18 119.3
C17 C18 H18 119.3
C18 C19 C20 117.73(17)
C18 C19 C22 120.64(18)
C20 C19 C22 121.62(18)
C21 C20 C19 121.56(18)
C21 C20 H20 119.2
C19 C20 H20 119.2
C20 C21 C16 120.54(18)
C20 C21 H21 119.7
C16 C21 H21 119.7
C19 C22 H22A 109.5
C19 C22 H22B 109.5
H22A C22 H22B 109.5
C19 C22 H22C 109.5
H22A C22 H22C 109.5
H22B C22 H22C 109.5
C26 C23 C17 123.83(16)
C26 C23 C24 120.32(16)
C17 C23 C24 113.13(15)
C26 C23 Pd1 71.35(10)
C17 C23 Pd1 107.79(12)
C24 C23 Pd1 108.23(12)
O2 C24 O1 124.27(18)
O2 C24 C23 125.12(17)
O1 C24 C23 110.48(16)
O1 C25 H25A 109.5
O1 C25 H25B 109.5
H25A C25 H25B 109.5
O1 C25 H25C 109.5
H25A C25 H25C 109.5
H25B C25 H25C 109.5
C23 C26 C27 124.52(16)
C23 C26 C33 116.59(16)
C27 C26 C33 118.87(16)
C23 C26 Pd1 70.74(10)
C27 C26 Pd1 111.29(12)
C33 C26 Pd1 86.50(11)
C28 C27 C32 118.62(18)
C28 C27 C26 122.62(16)
C32 C27 C26 118.75(17)
C29 C28 C27 120.46(18)
C29 C28 H28 119.8
C27 C28 H28 119.8
C30 C29 C28 120.21(19)
C30 C29 H29 119.9
C28 C29 H29 119.9
C29 C30 C31 120.12(19)
C29 C30 H30 119.9
C31 C30 H30 119.9
C30 C31 C32 119.93(19)
C30 C31 H31 120.0
C32 C31 H31 120.0
C31 C32 C27 120.60(19)
C31 C32 H32 119.7
C27 C32 H32 119.7
C36 C33 C34 129.90(17)
C36 C33 C26 107.66(16)
C34 C33 C26 122.29(16)
C36 C33 Pd1 50.29(10)
C34 C33 Pd1 179.14(14)
C26 C33 Pd1 57.61(9)
O4 C34 O3 123.03(17)
O4 C34 C33 126.36(17)
O3 C34 C33 110.60(15)
O3 C35 H35A 109.5
O3 C35 H35B 109.5
H35A C35 H35B 109.5
O3 C35 H35C 109.5
H35A C35 H35C 109.5
H35B C35 H35C 109.5
C33 C36 C37 132.90(17)
C33 C36 Pd1 98.41(13)
C37 C36 Pd1 128.41(13)
C38 C37 C42 118.88(17)
C38 C37 C36 121.35(17)
C42 C37 C36 119.75(17)
C39 C38 C37 120.46(19)
C39 C38 H38 119.8
C37 C38 H38 119.8
C40 C39 C38 120.29(19)
C40 C39 H39 119.9
C38 C39 H39 119.9
C41 C40 C39 119.54(19)
C41 C40 H40 120.2
C39 C40 H40 120.2
C40 C41 C42 120.11(19)
C40 C41 H41 119.9
C42 C41 H41 119.9
C41 C42 C37 120.68(18)
C41 C42 H42 119.7
C37 C42 H42 119.7

loop_
_geom_bond_atom_site_label_1
_geom_bond_atom_site_label_2
_geom_bond_distance
Pd1 C36 1.9935(18)
Pd1 N1 2.1593(16)
Pd1 C23 2.1608(17)
Pd1 C26 2.1687(17)
Pd1 Br1 2.4285(2)
Pd1 C33 2.5635(18)
O1 C24 1.340(2)
O1 C25 1.446(2)
O2 C24 1.201(2)
O3 C34 1.349(2)
O3 C35 1.443(2)
O4 C34 1.208(2)
N1 C1 1.326(2)
N1 C16 1.424(2)
N2 C1 1.346(2)
N2 C2 1.430(2)
N2 H2 0.8800
N3 C1 1.372(2)
N3 C9 1.418(2)
N3 H3 0.8800
C2 C7 1.385(3)
C2 C3 1.389(3)
C3 C4 1.387(3)
C3 H3A 0.9500
C4 C5 1.389(3)
C4 H4 0.9500
C5 C6 1.391(3)
C5 C8 1.517(3)
C6 C7 1.388(3)
C6 H6 0.9500
C7 H7 0.9500
C8 H8A 0.9800
C8 H8B 0.9800
C8 H8C 0.9800
C9 C10 1.387(3)
C9 C14 1.389(3)
C10 C11 1.383(3)
C10 H10 0.9500
C11 C12 1.381(3)
C11 H11 0.9500
C12 C13 1.391(3)
C12 C15 1.508(3)
C13 C14 1.384(3)
C13 H13 0.9500
C14 H14 0.9500
C15 H15A 0.9800
C15 H15B 0.9800
C15 H15C 0.9800
C16 C17 1.396(3)
C16 C21 1.403(3)
C17 C18 1.396(3)
C17 C23 1.500(2)
C18 C19 1.390(3)
C18 H18 0.9500
C19 C20 1.394(3)
C19 C22 1.506(3)
C20 C21 1.383(3)
C20 H20 0.9500
C21 H21 0.9500
C22 H22A 0.9800
C22 H22B 0.9800
C22 H22C 0.9800
C23 C26 1.406(3)
C23 C24 1.511(3)
C25 H25A 0.9800
C25 H25B 0.9800
C25 H25C 0.9800
C26 C27 1.492(3)
C26 C33 1.506(2)
C27 C28 1.400(3)
C27 C32 1.401(3)
C28 C29 1.389(3)
C28 H28 0.9500
C29 C30 1.383(3)
C29 H29 0.9500
C30 C31 1.388(3)
C30 H30 0.9500
C31 C32 1.389(3)
C31 H31 0.9500
C32 H32 0.9500
C33 C36 1.346(3)
C33 C34 1.480(3)
C35 H35A 0.9800
C35 H35B 0.9800
C35 H35C 0.9800
C36 C37 1.467(2)
C37 C38 1.390(3)
C37 C42 1.391(3)
C38 C39 1.389(3)
C38 H38 0.9500
C39 C40 1.388(3)
C39 H39 0.9500
C40 C41 1.384(3)
C40 H40 0.9500
C41 C42 1.389(3)
C41 H41 0.9500
C42 H42 0.9500

loop_
_geom_torsion_atom_site_label_1
_geom_torsion_atom_site_label_2
_geom_torsion_atom_site_label_3
_geom_torsion_atom_site_label_4
_geom_torsion
C36 Pd1 N1 C1 85.8(2)
C23 Pd1 N1 C1 136.73(15)
C26 Pd1 N1 C1 101.25(15)
Br1 Pd1 N1 C1 -57.74(14)
C33 Pd1 N1 C1 94.45(15)
C36 Pd1 N1 C16 -61.0(3)
C23 Pd1 N1 C16 -10.05(12)
C26 Pd1 N1 C16 -45.54(13)
Br1 Pd1 N1 C16 155.47(11)
C33 Pd1 N1 C16 -52.33(15)
C16 N1 C1 N2 -158.64(17)
Pd1 N1 C1 N2 56.7(2)
C16 N1 C1 N3 23.7(3)
Pd1 N1 C1 N3 -120.95(16)
C2 N2 C1 N1 -157.22(18)
C2 N2 C1 N3 20.5(3)
C9 N3 C1 N1 -132.1(2)
C9 N3 C1 N2 50.2(3)
C1 N2 C2 C7 36.0(3)
C1 N2 C2 C3 -146.7(2)
C7 C2 C3 C4 0.4(3)
N2 C2 C3 C4 -176.98(18)
C2 C3 C4 C5 -0.1(3)
C3 C4 C5 C6 -0.6(3)
C3 C4 C5 C8 178.8(2)
C4 C5 C6 C7 1.0(3)
C8 C5 C6 C7 -178.3(2)
C3 C2 C7 C6 0.1(3)
N2 C2 C7 C6 177.27(18)
C5 C6 C7 C2 -0.8(3)
C1 N3 C9 C10 7.3(3)
C1 N3 C9 C14 -176.68(18)
C14 C9 C10 C11 -0.1(3)
N3 C9 C10 C11 175.82(17)
C9 C10 C11 C12 -0.9(3)
C10 C11 C12 C13 1.2(3)
C10 C11 C12 C15 -177.6(2)
C11 C12 C13 C14 -0.6(3)
C15 C12 C13 C14 178.1(2)
C12 C13 C14 C9 -0.3(3)
C10 C9 C14 C13 0.7(3)
N3 C9 C14 C13 -175.44(19)
C1 N1 C16 C17 -141.23(18)
Pd1 N1 C16 C17 7.1(2)
C1 N1 C16 C21 43.9(3)
Pd1 N1 C16 C21 -167.79(15)
C21 C16 C17 C18 -1.9(3)
N1 C16 C17 C18 -176.96(17)
C21 C16 C17 C23 177.99(17)
N1 C16 C17 C23 2.9(3)
C16 C17 C18 C19 -0.9(3)
C23 C17 C18 C19 179.20(18)
C17 C18 C19 C20 3.7(3)
C17 C18 C19 C22 -174.84(19)
C18 C19 C20 C21 -3.6(3)
C22 C19 C20 C21 174.8(2)
C19 C20 C21 C16 0.9(3)
C17 C16 C21 C20 1.9(3)
N1 C16 C21 C20 176.76(18)
C18 C17 C23 C26 -112.1(2)
C16 C17 C23 C26 68.1(2)
C18 C17 C23 C24 49.2(2)
C16 C17 C23 C24 -130.65(18)
C18 C17 C23 Pd1 168.83(14)
C16 C17 C23 Pd1 -11.0(2)
C36 Pd1 C23 C26 55.84(11)
N1 Pd1 C23 C26 -109.74(11)
Br1 Pd1 C23 C26 155.01(16)
C33 Pd1 C23 C26 34.98(10)
C36 Pd1 C23 C17 176.43(13)
N1 Pd1 C23 C17 10.84(12)
C26 Pd1 C23 C17 120.58(17)
Br1 Pd1 C23 C17 -84.4(2)
C33 Pd1 C23 C17 155.56(14)
C36 Pd1 C23 C24 -60.88(13)
N1 Pd1 C23 C24 133.53(13)
C26 Pd1 C23 C24 -116.73(17)
Br1 Pd1 C23 C24 38.3(3)
C33 Pd1 C23 C24 -81.75(12)
C25 O1 C24 O2 2.8(3)
C25 O1 C24 C23 -173.07(16)
C26 C23 C24 O2 42.7(3)
C17 C23 C24 O2 -119.3(2)
Pd1 C23 C24 O2 121.30(17)
C26 C23 C24 O1 -141.45(17)
C17 C23 C24 O1 56.5(2)
Pd1 C23 C24 O1 -62.84(16)
C17 C23 C26 C27 3.8(3)
C24 C23 C26 C27 -156.25(17)
Pd1 C23 C26 C27 103.08(17)
C17 C23 C26 C33 -175.02(16)
C24 C23 C26 C33 25.0(2)
Pd1 C23 C26 C33 -75.69(14)
C17 C23 C26 Pd1 -99.33(17)
C24 C23 C26 Pd1 100.67(16)
C36 Pd1 C26 C23 -116.24(12)
N1 Pd1 C26 C23 69.08(11)
Br1 Pd1 C26 C23 -165.97(9)
C33 Pd1 C26 C23 -119.76(16)
C36 Pd1 C26 C27 123.22(14)
N1 Pd1 C26 C27 -51.46(13)
C23 Pd1 C26 C27 -120.54(17)
Br1 Pd1 C26 C27 73.49(17)
C33 Pd1 C26 C27 119.70(17)
C36 Pd1 C26 C33 3.53(10)
N1 Pd1 C26 C33 -171.15(10)
C23 Pd1 C26 C33 119.76(16)
Br1 Pd1 C26 C33 -46.21(18)
C23 C26 C27 C28 36.9(3)
C33 C26 C27 C28 -144.33(18)
Pd1 C26 C27 C28 117.62(16)
C23 C26 C27 C32 -143.07(19)
C33 C26 C27 C32 35.7(2)
Pd1 C26 C27 C32 -62.37(19)
C32 C27 C28 C29 -0.6(3)
C26 C27 C28 C29 179.44(17)
C27 C28 C29 C30 2.1(3)
C28 C29 C30 C31 -1.6(3)
C29 C30 C31 C32 -0.3(3)
C30 C31 C32 C27 1.9(3)
C28 C27 C32 C31 -1.4(3)
C26 C27 C32 C31 178.60(18)
C23 C26 C33 C36 61.4(2)
C27 C26 C33 C36 -117.49(18)
Pd1 C26 C33 C36 -5.05(14)
C23 C26 C33 C34 -114.6(2)
C27 C26 C33 C34 66.6(2)
Pd1 C26 C33 C34 178.99(16)
C23 C26 C33 Pd1 66.41(14)
C27 C26 C33 Pd1 -112.43(16)
N1 Pd1 C33 C36 -174.66(12)
C23 Pd1 C33 C36 136.81(14)
C26 Pd1 C33 C36 173.74(18)
Br1 Pd1 C33 C36 -28.26(14)
C36 Pd1 C33 C34 103(10)
N1 Pd1 C33 C34 -72(10)
C23 Pd1 C33 C34 -120(10)
C26 Pd1 C33 C34 -83(10)
Br1 Pd1 C33 C34 75(10)
C36 Pd1 C33 C26 -173.74(18)
N1 Pd1 C33 C26 11.60(13)
C23 Pd1 C33 C26 -36.93(11)
Br1 Pd1 C33 C26 158.01(9)
C35 O3 C34 O4 -3.8(3)
C35 O3 C34 C33 175.22(17)
C36 C33 C34 O4 14.0(3)
C26 C33 C34 O4 -171.07(19)
Pd1 C33 C34 O4 -88(10)
C36 C33 C34 O3 -164.98(19)
C26 C33 C34 O3 10.0(2)
Pd1 C33 C34 O3 93(10)
C34 C33 C36 C37 -4.8(4)
C26 C33 C36 C37 179.70(19)
Pd1 C33 C36 C37 174.2(3)
C34 C33 C36 Pd1 -178.91(17)
C26 C33 C36 Pd1 5.55(16)
N1 Pd1 C36 C33 12.8(3)
C23 Pd1 C36 C33 -37.49(12)
C26 Pd1 C36 C33 -3.98(11)
Br1 Pd1 C36 C33 156.72(11)
N1 Pd1 C36 C37 -161.73(17)
C23 Pd1 C36 C37 147.98(17)
C26 Pd1 C36 C37 -178.52(19)
Br1 Pd1 C36 C37 -17.82(16)
C33 Pd1 C36 C37 -174.5(2)
C33 C36 C37 C38 -49.1(3)
Pd1 C36 C37 C38 123.56(18)
C33 C36 C37 C42 132.5(2)
Pd1 C36 C37 C42 -54.9(2)
C42 C37 C38 C39 -1.1(3)
C36 C37 C38 C39 -179.57(19)
C37 C38 C39 C40 -0.8(3)
C38 C39 C40 C41 1.5(3)
C39 C40 C41 C42 -0.2(3)
C40 C41 C42 C37 -1.8(3)
C38 C37 C42 C41 2.4(3)
C36 C37 C42 C41 -179.08(18)
